data_7108073
loop_
_publ_author_name
'Kai Chen'
'Zhen Zhang'
'Yin Wei'
'Min Shi'

_publ_section_title
;
 Thermally induced [3+2] cyclization of aniline-tethered
 alkylidenecyclopropanes: a facile synthetic protocol of
 pyrrolo[1,2-a]indoles
;
_journal_name_full Chem.Commun.
_journal_page_first 7696
_journal_paper_doi 10.1039/c2cc33269h
_journal_volume 48
_journal_year 2012
_chemical_formula_sum 'C23 H19 N'
_chemical_formula_weight 309.39
_chemical_name_systematic
;
?
;
_space_group_IT_number 2
_symmetry_cell_setting triclinic
_symmetry_space_group_name_Hall '-P 1'
_symmetry_space_group_name_H-M 'P -1'
_atom_sites_solution_hydrogens geom
_atom_sites_solution_primary direct
_atom_sites_solution_secondary difmap
_audit_creation_method SHELXL-97
_cell_angle_alpha 97.636(2)
_cell_angle_beta 116.238(2)
_cell_angle_gamma 111.320(2)
_cell_formula_units_Z 2
_cell_length_a 9.8435(10)
_cell_length_b 9.9731(10)
_cell_length_c 10.8542(11)
_cell_measurement_reflns_used 2148
_cell_measurement_temperature 293(2)
_cell_measurement_theta_max 54.708
_cell_measurement_theta_min 4.469
_cell_volume 833.58(15)
_computing_cell_refinement 'Bruker SMART'
_computing_data_collection 'Bruker SMART'
_computing_data_reduction 'Bruker SHELXTL'
_computing_molecular_graphics 'Bruker SHELXTL'
_computing_publication_material 'Bruker SHELXTL'
_computing_structure_refinement 'SHELXL-97 (Sheldrick, 1997)'
_computing_structure_solution 'SHELXS-97 (Sheldrick, 1990)'
_diffrn_ambient_temperature 293(2)
_diffrn_measured_fraction_theta_full 0.982
_diffrn_measured_fraction_theta_max 0.982
_diffrn_measurement_device_type 'CCD area detector'
_diffrn_measurement_method 'phi and omega scans'
_diffrn_radiation_monochromator graphite
_diffrn_radiation_source 'fine-focus sealed tube'
_diffrn_radiation_type MoK\a
_diffrn_radiation_wavelength 0.71073
_diffrn_reflns_av_R_equivalents 0.0160
_diffrn_reflns_av_sigmaI/netI 0.0303
_diffrn_reflns_limit_h_max 11
_diffrn_reflns_limit_h_min -12
_diffrn_reflns_limit_k_max 9
_diffrn_reflns_limit_k_min -12
_diffrn_reflns_limit_l_max 13
_diffrn_reflns_limit_l_min -12
_diffrn_reflns_number 4571
_diffrn_reflns_theta_full 26.00
_diffrn_reflns_theta_max 26.00
_diffrn_reflns_theta_min 2.23
_exptl_absorpt_coefficient_mu 0.071
_exptl_absorpt_correction_T_max 1.00000
_exptl_absorpt_correction_T_min 0.54389
_exptl_absorpt_correction_type empirical
_exptl_absorpt_process_details sadabs
_exptl_crystal_colour colorless
_exptl_crystal_density_diffrn 1.233
_exptl_crystal_density_method 'not measured'
_exptl_crystal_description prismatic
_exptl_crystal_F_000 328
_exptl_crystal_size_max 0.311
_exptl_crystal_size_mid 0.269
_exptl_crystal_size_min 0.167
_refine_diff_density_max 0.178
_refine_diff_density_min -0.186
_refine_diff_density_rms 0.050
_refine_ls_extinction_coef 0.028(5)
_refine_ls_extinction_expression Fc^*^=kFc[1+0.001xFc^2^\l^3^/sin(2\q)]^-1/4^
_refine_ls_extinction_method SHELXL
_refine_ls_goodness_of_fit_ref 1.080
_refine_ls_hydrogen_treatment constr
_refine_ls_matrix_type full
_refine_ls_number_parameters 218
_refine_ls_number_reflns 3222
_refine_ls_number_restraints 0
_refine_ls_restrained_S_all 1.080
_refine_ls_R_factor_all 0.0540
_refine_ls_R_factor_gt 0.0453
_refine_ls_shift/su_max 0.000
_refine_ls_shift/su_mean 0.000
_refine_ls_structure_factor_coef Fsqd
_refine_ls_weighting_details 'calc w=1/[\s^2^(Fo^2^)+(0.0670P)^2^+0.0641P] where P=(Fo^2^+2Fc^2^)/3'
_refine_ls_weighting_scheme calc
_refine_ls_wR_factor_gt 0.1189
_refine_ls_wR_factor_ref 0.1265
_reflns_number_gt 2658
_reflns_number_total 3222
_reflns_threshold_expression >2sigma(I)
_cod_data_source_file c2cc33269h.txt
_cod_data_source_block cd211217
_cod_original_sg_symbol_H-M P-1
_cod_database_code 7108073

loop_
_symmetry_equiv_pos_as_xyz
'x, y, z'
'-x, -y, -z'

loop_
_atom_site_label
_atom_site_type_symbol
_atom_site_fract_x
_atom_site_fract_y
_atom_site_fract_z
_atom_site_U_iso_or_equiv
_atom_site_adp_type
_atom_site_occupancy
_atom_site_symmetry_multiplicity
_atom_site_calc_flag
_atom_site_refinement_flags
N1 N 1.00714(13) 1.05343(11) 0.18479(11) 0.0494(3) Uani 1 1 d .
C1 C 0.99788(16) 0.91126(14) 0.17351(14) 0.0467(3) Uani 1 1 d .
C2 C 1.11661(18) 0.86861(16) 0.25950(15) 0.0571(4) Uani 1 1 d .
H2 H 1.2250 0.9417 0.3386 0.069 Uiso 1 1 calc R
C3 C 1.0686(2) 0.71467(18) 0.22377(18) 0.0668(4) Uani 1 1 d .
H3 H 1.1447 0.6824 0.2805 0.080 Uiso 1 1 calc R
C4 C 0.9077(2) 0.60661(17) 0.10388(18) 0.0683(4) Uani 1 1 d .
H4 H 0.8791 0.5031 0.0808 0.082 Uiso 1 1 calc R
C5 C 0.79052(19) 0.64807(16) 0.01904(16) 0.0586(4) Uani 1 1 d .
H5 H 0.6839 0.5735 -0.0612 0.070 Uiso 1 1 calc R
C6 C 0.83119(16) 0.80317(14) 0.05311(13) 0.0462(3) Uani 1 1 d .
C7 C 0.74135(16) 0.88758(14) -0.00765(14) 0.0471(3) Uani 1 1 d .
C8 C 0.85686(17) 1.03954(14) 0.07750(14) 0.0487(3) Uani 1 1 d .
C9 C 0.87187(19) 1.19561(15) 0.08979(16) 0.0596(4) Uani 1 1 d .
H9A H 0.7750 1.2000 0.0896 0.072 Uiso 1 1 calc R
H9B H 0.8784 1.2247 0.0100 0.072 Uiso 1 1 calc R
C10 C 1.0397(2) 1.29923(16) 0.23723(18) 0.0672(4) Uani 1 1 d .
H10A H 1.0153 1.3232 0.3123 0.081 Uiso 1 1 calc R
H10B H 1.1042 1.3947 0.2300 0.081 Uiso 1 1 calc R
C11 C 1.14400(17) 1.21144(14) 0.27657(15) 0.0532(3) Uani 1 1 d .
H11 H 1.2245 1.2409 0.2431 0.064 Uiso 1 1 calc R
C12 C 1.24079(16) 1.23175(14) 0.43637(14) 0.0499(3) Uani 1 1 d .
C13 C 1.15489(19) 1.18539(17) 0.50697(16) 0.0636(4) Uani 1 1 d .
H13 H 1.0356 1.1426 0.4554 0.076 Uiso 1 1 calc R
C14 C 1.2424(2) 1.2013(2) 0.65200(18) 0.0796(5) Uani 1 1 d .
H14 H 1.1822 1.1693 0.6978 0.096 Uiso 1 1 calc R
C15 C 1.4171(2) 1.2637(2) 0.72932(19) 0.0829(5) Uani 1 1 d .
H15 H 1.4761 1.2734 0.8274 0.099 Uiso 1 1 calc R
C16 C 1.5048(2) 1.3117(2) 0.6623(2) 0.0835(5) Uani 1 1 d .
H16 H 1.6241 1.3556 0.7153 0.100 Uiso 1 1 calc R
C17 C 1.41748(18) 1.29582(18) 0.51562(18) 0.0679(4) Uani 1 1 d .
H17 H 1.4785 1.3285 0.4706 0.081 Uiso 1 1 calc R
C18 C 0.56696(16) 0.82561(15) -0.13562(14) 0.0504(3) Uani 1 1 d .
C19 C 0.5200(2) 0.91393(19) -0.21806(17) 0.0666(4) Uani 1 1 d .
H19 H 0.5993 1.0161 -0.1888 0.080 Uiso 1 1 calc R
C20 C 0.3588(2) 0.8536(2) -0.3421(2) 0.0794(5) Uani 1 1 d .
H20 H 0.3309 0.9157 -0.3947 0.095 Uiso 1 1 calc R
C21 C 0.2399(2) 0.7045(2) -0.38877(19) 0.0782(5) Uani 1 1 d .
H21 H 0.1320 0.6639 -0.4737 0.094 Uiso 1 1 calc R
C22 C 0.2815(2) 0.6151(2) -0.3090(2) 0.0776(5) Uani 1 1 d .
H22 H 0.2008 0.5131 -0.3399 0.093 Uiso 1 1 calc R
C23 C 0.44118(18) 0.67437(17) -0.18342(18) 0.0650(4) Uani 1 1 d .
H23 H 0.4657 0.6123 -0.1294 0.078 Uiso 1 1 calc R

loop_
_atom_site_aniso_label
_atom_site_aniso_U_11
_atom_site_aniso_U_22
_atom_site_aniso_U_33
_atom_site_aniso_U_23
_atom_site_aniso_U_13
_atom_site_aniso_U_12
N1 0.0553(6) 0.0388(6) 0.0461(6) 0.0097(4) 0.0237(5) 0.0205(5)
C1 0.0577(7) 0.0419(6) 0.0454(7) 0.0151(5) 0.0299(6) 0.0250(6)
C2 0.0604(8) 0.0587(8) 0.0512(8) 0.0190(6) 0.0268(7) 0.0309(7)
C3 0.0776(10) 0.0657(9) 0.0715(10) 0.0334(8) 0.0378(9) 0.0468(8)
C4 0.0869(11) 0.0466(8) 0.0785(11) 0.0267(8) 0.0427(9) 0.0383(8)
C5 0.0673(9) 0.0421(7) 0.0594(8) 0.0147(6) 0.0311(7) 0.0237(6)
C6 0.0565(7) 0.0415(6) 0.0432(7) 0.0153(5) 0.0285(6) 0.0231(6)
C7 0.0560(7) 0.0422(7) 0.0451(7) 0.0152(5) 0.0285(6) 0.0233(6)
C8 0.0579(7) 0.0452(7) 0.0466(7) 0.0168(5) 0.0282(6) 0.0269(6)
C9 0.0753(9) 0.0448(7) 0.0631(9) 0.0200(6) 0.0366(8) 0.0325(7)
C10 0.0798(10) 0.0408(7) 0.0695(10) 0.0134(7) 0.0340(8) 0.0270(7)
C11 0.0573(8) 0.0412(7) 0.0541(8) 0.0102(6) 0.0328(7) 0.0149(6)
C12 0.0498(7) 0.0375(6) 0.0517(8) 0.0053(5) 0.0282(6) 0.0127(5)
C13 0.0559(8) 0.0598(8) 0.0580(9) 0.0095(7) 0.0331(7) 0.0115(6)
C14 0.0895(12) 0.0690(10) 0.0602(10) 0.0134(8) 0.0450(9) 0.0151(9)
C15 0.0899(13) 0.0683(11) 0.0509(9) 0.0079(8) 0.0222(9) 0.0238(9)
C16 0.0546(9) 0.0798(12) 0.0705(11) 0.0004(9) 0.0156(8) 0.0199(8)
C17 0.0545(8) 0.0624(9) 0.0688(10) 0.0059(7) 0.0343(8) 0.0147(7)
C18 0.0540(7) 0.0519(8) 0.0474(7) 0.0158(6) 0.0282(6) 0.0262(6)
C19 0.0640(9) 0.0633(9) 0.0633(9) 0.0254(7) 0.0267(8) 0.0295(7)
C20 0.0706(10) 0.0922(13) 0.0694(11) 0.0364(9) 0.0262(9) 0.0441(10)
C21 0.0553(9) 0.0943(13) 0.0612(10) 0.0154(9) 0.0195(8) 0.0315(9)
C22 0.0550(9) 0.0677(10) 0.0782(11) 0.0103(9) 0.0247(8) 0.0177(8)
C23 0.0585(8) 0.0548(8) 0.0685(10) 0.0186(7) 0.0281(8) 0.0227(7)

loop_
_atom_type_symbol
_atom_type_description
_atom_type_scat_dispersion_real
_atom_type_scat_dispersion_imag
_atom_type_scat_source
C C 0.0033 0.0016 'International Tables Vol C Tables 4.2.6.8 and 6.1.1.4'
H H 0.0000 0.0000 'International Tables Vol C Tables 4.2.6.8 and 6.1.1.4'
N N 0.0061 0.0033 'International Tables Vol C Tables 4.2.6.8 and 6.1.1.4'

loop_
_geom_angle_atom_site_label_1
_geom_angle_atom_site_label_2
_geom_angle_atom_site_label_3
_geom_angle
C8 N1 C1 110.12(11)
C8 N1 C11 115.24(11)
C1 N1 C11 134.41(11)
N1 C1 C2 130.71(12)
N1 C1 C6 106.47(11)
C2 C1 C6 122.78(12)
C3 C2 C1 117.63(13)
C3 C2 H2 121.2
C1 C2 H2 121.2
C2 C3 C4 120.76(14)
C2 C3 H3 119.6
C4 C3 H3 119.6
C5 C4 C3 121.78(14)
C5 C4 H4 119.1
C3 C4 H4 119.1
C4 C5 C6 119.76(14)
C4 C5 H5 120.1
C6 C5 H5 120.1
C5 C6 C1 117.24(12)
C5 C6 C7 135.07(12)
C1 C6 C7 107.69(11)
C8 C7 C6 105.21(11)
C8 C7 C18 127.09(12)
C6 C7 C18 127.67(11)
N1 C8 C7 110.50(11)
N1 C8 C9 109.05(11)
C7 C8 C9 140.45(13)
C8 C9 C10 103.29(11)
C8 C9 H9A 111.1
C10 C9 H9A 111.1
C8 C9 H9B 111.1
C10 C9 H9B 111.1
H9A C9 H9B 109.1
C9 C10 C11 107.41(11)
C9 C10 H10A 110.2
C11 C10 H10A 110.2
C9 C10 H10B 110.2
C11 C10 H10B 110.2
H10A C10 H10B 108.5
N1 C11 C12 112.50(11)
N1 C11 C10 100.50(11)
C12 C11 C10 115.39(12)
N1 C11 H11 109.4
C12 C11 H11 109.4
C10 C11 H11 109.4
C17 C12 C13 118.25(14)
C17 C12 C11 120.87(13)
C13 C12 C11 120.89(12)
C14 C13 C12 121.09(14)
C14 C13 H13 119.5
C12 C13 H13 119.5
C15 C14 C13 120.28(16)
C15 C14 H14 119.9
C13 C14 H14 119.9
C16 C15 C14 119.66(17)
C16 C15 H15 120.2
C14 C15 H15 120.2
C15 C16 C17 120.50(16)
C15 C16 H16 119.7
C17 C16 H16 119.7
C12 C17 C16 120.21(15)
C12 C17 H17 119.9
C16 C17 H17 119.9
C19 C18 C23 116.48(13)
C19 C18 C7 121.49(13)
C23 C18 C7 122.01(12)
C20 C19 C18 121.46(15)
C20 C19 H19 119.3
C18 C19 H19 119.3
C21 C20 C19 120.95(17)
C21 C20 H20 119.5
C19 C20 H20 119.5
C20 C21 C22 118.98(16)
C20 C21 H21 120.5
C22 C21 H21 120.5
C21 C22 C23 120.81(16)
C21 C22 H22 119.6
C23 C22 H22 119.6
C22 C23 C18 121.28(15)
C22 C23 H23 119.4
C18 C23 H23 119.4

loop_
_geom_bond_atom_site_label_1
_geom_bond_atom_site_label_2
_geom_bond_distance
N1 C8 1.3596(17)
N1 C1 1.3726(16)
N1 C11 1.4639(16)
C1 C2 1.3858(19)
C1 C6 1.4162(18)
C2 C3 1.372(2)
C2 H2 0.9300
C3 C4 1.388(2)
C3 H3 0.9300
C4 C5 1.363(2)
C4 H4 0.9300
C5 C6 1.3987(18)
C5 H5 0.9300
C6 C7 1.4487(18)
C7 C8 1.3745(18)
C7 C18 1.4664(18)
C8 C9 1.4908(18)
C9 C10 1.530(2)
C9 H9A 0.9700
C9 H9B 0.9700
C10 C11 1.539(2)
C10 H10A 0.9700
C10 H10B 0.9700
C11 C12 1.5041(19)
C11 H11 0.9800
C12 C17 1.3771(19)
C12 C13 1.3779(19)
C13 C14 1.371(2)
C13 H13 0.9300
C14 C15 1.363(3)
C14 H14 0.9300
C15 C16 1.360(3)
C15 H15 0.9300
C16 C17 1.387(2)
C16 H16 0.9300
C17 H17 0.9300
C18 C19 1.389(2)
C18 C23 1.3940(19)
C19 C20 1.376(2)
C19 H19 0.9300
C20 C21 1.359(3)
C20 H20 0.9300
C21 C22 1.367(3)
C21 H21 0.9300
C22 C23 1.376(2)
C22 H22 0.9300
C23 H23 0.9300

loop_
_geom_torsion_atom_site_label_1
_geom_torsion_atom_site_label_2
_geom_torsion_atom_site_label_3
_geom_torsion_atom_site_label_4
_geom_torsion
C8 N1 C1 C2 -178.35(13)
C11 N1 C1 C2 7.6(2)
C8 N1 C1 C6 -0.72(14)
C11 N1 C1 C6 -174.76(12)
N1 C1 C2 C3 177.91(13)
C6 C1 C2 C3 0.6(2)
C1 C2 C3 C4 1.2(2)
C2 C3 C4 C5 -1.3(3)
C3 C4 C5 C6 -0.5(2)
C4 C5 C6 C1 2.2(2)
C4 C5 C6 C7 -178.41(14)
N1 C1 C6 C5 179.83(11)
C2 C1 C6 C5 -2.30(19)
N1 C1 C6 C7 0.29(13)
C2 C1 C6 C7 178.16(12)
C5 C6 C7 C8 -179.20(15)
C1 C6 C7 C8 0.23(14)
C5 C6 C7 C18 -1.2(2)
C1 C6 C7 C18 178.25(12)
C1 N1 C8 C7 0.90(15)
C11 N1 C8 C7 176.19(10)
C1 N1 C8 C9 -178.55(11)
C11 N1 C8 C9 -3.25(15)
C6 C7 C8 N1 -0.67(14)
C18 C7 C8 N1 -178.71(11)
C6 C7 C8 C9 178.50(16)
C18 C7 C8 C9 0.5(3)
N1 C8 C9 C10 -10.46(15)
C7 C8 C9 C10 170.36(17)
C8 C9 C10 C11 19.59(16)
C8 N1 C11 C12 138.43(12)
C1 N1 C11 C12 -47.75(18)
C8 N1 C11 C10 15.15(14)
C1 N1 C11 C10 -171.03(14)
C9 C10 C11 N1 -20.71(15)
C9 C10 C11 C12 -141.97(12)
N1 C11 C12 C17 126.85(14)
C10 C11 C12 C17 -118.64(15)
N1 C11 C12 C13 -52.53(17)
C10 C11 C12 C13 61.99(17)
C17 C12 C13 C14 -0.5(2)
C11 C12 C13 C14 178.87(15)
C12 C13 C14 C15 0.0(3)
C13 C14 C15 C16 0.6(3)
C14 C15 C16 C17 -0.8(3)
C13 C12 C17 C16 0.3(2)
C11 C12 C17 C16 -179.04(14)
C15 C16 C17 C12 0.3(3)
C8 C7 C18 C19 24.2(2)
C6 C7 C18 C19 -153.45(14)
C8 C7 C18 C23 -157.63(14)
C6 C7 C18 C23 24.8(2)
C23 C18 C19 C20 -1.4(2)
C7 C18 C19 C20 176.92(14)
C18 C19 C20 C21 -0.4(3)
C19 C20 C21 C22 1.2(3)
C20 C21 C22 C23 -0.2(3)
C21 C22 C23 C18 -1.6(3)
C19 C18 C23 C22 2.4(2)
C7 C18 C23 C22 -175.92(14)
